data_2225713
loop_
_publ_author_name
'Necefo\(glu, Hacali'
'\,Cimen, Efdal'
'Tercan, Bar\?i\,s'
'Ermi\,s, Emel'
'H\"okelek, Tuncer'

_publ_section_title
;
 Diaquabis(4-methylbenzoato-\k<i>O</i>)bis(nicotinamide-\k<i>N</i>^1^)nickel(II)
;
_journal_coeditor_code XU2730
_journal_issue 4
_journal_name_full 'Acta Crystallographica Section E'
_journal_page_first m361
_journal_page_last m362
_journal_paper_doi 10.1107/S1600536810007385
_journal_volume 66
_journal_year 2010
_chemical_formula_iupac '[Ni (C8 H7 O2)2 (C6 H6 N2 O)2 (H2 O)2]'
_chemical_formula_moiety 'C28 H30 N4 Ni O8'
_chemical_formula_sum 'C28 H30 N4 Ni O8'
_chemical_formula_weight 609.26
_chemical_name_systematic
;
Diaquabis(4-methylbenzoato-\k<i>O</i>)bis(nicotinamide-\k<i>N</i>^1^)nickel(II)
;
_space_group_IT_number 2
_symmetry_cell_setting triclinic
_symmetry_space_group_name_Hall '-P 1'
_symmetry_space_group_name_H-M 'P -1'
_atom_sites_solution_hydrogens geom
_atom_sites_solution_primary direct
_atom_sites_solution_secondary difmap
_audit_creation_method SHELXL-97
_cell_angle_alpha 78.440(2)
_cell_angle_beta 86.475(3)
_cell_angle_gamma 71.662(2)
_cell_formula_units_Z 1
_cell_length_a 7.7324(2)
_cell_length_b 9.7335(3)
_cell_length_c 9.8198(3)
_cell_measurement_reflns_used 6458
_cell_measurement_temperature 99(2)
_cell_measurement_theta_max 28.28
_cell_measurement_theta_min 2.78
_cell_volume 687.31(4)
_computing_cell_refinement 'SAINT (Bruker, 2007)'
_computing_data_collection 'APEX2 (Bruker, 2007)'
_computing_data_reduction 'SAINT (Bruker, 2007)'
_computing_molecular_graphics 'ORTEP-3 for Windows (Farrugia, 1997)'
_computing_publication_material 'WinGX (Farrugia, 1999) and PLATON (Spek, 2009)'
_computing_structure_refinement 'SHELXL97 (Sheldrick, 2008)'
_computing_structure_solution 'SHELXS97 (Sheldrick, 2008)'
_diffrn_ambient_temperature 99(2)
_diffrn_measured_fraction_theta_full 0.985
_diffrn_measured_fraction_theta_max 0.985
_diffrn_measurement_device_type 'Bruker Kappa APEXII CCD area-detector diffractometer'
_diffrn_measurement_method '\f and \w scans'
_diffrn_radiation_monochromator graphite
_diffrn_radiation_source 'fine-focus sealed tube'
_diffrn_radiation_type MoK\a
_diffrn_radiation_wavelength 0.71073
_diffrn_reflns_av_R_equivalents 0.0244
_diffrn_reflns_av_sigmaI/netI 0.0301
_diffrn_reflns_limit_h_max 10
_diffrn_reflns_limit_h_min -10
_diffrn_reflns_limit_k_max 12
_diffrn_reflns_limit_k_min -12
_diffrn_reflns_limit_l_max 13
_diffrn_reflns_limit_l_min -12
_diffrn_reflns_number 12002
_diffrn_reflns_theta_full 28.36
_diffrn_reflns_theta_max 28.36
_diffrn_reflns_theta_min 2.12
_diffrn_standards_number 0
_exptl_absorpt_coefficient_mu 0.764
_exptl_absorpt_correction_T_max 0.9341
_exptl_absorpt_correction_T_min 0.8891
_exptl_absorpt_correction_type multi-scan
_exptl_absorpt_process_details '(SADABS; Bruker, 2005)'
_exptl_crystal_colour blue
_exptl_crystal_density_diffrn 1.472
_exptl_crystal_density_method 'not measured'
_exptl_crystal_description prism
_exptl_crystal_F_000 318
_exptl_crystal_size_max 0.33
_exptl_crystal_size_mid 0.28
_exptl_crystal_size_min 0.25
_refine_diff_density_max 0.484
_refine_diff_density_min -0.504
_refine_ls_extinction_method none
_refine_ls_goodness_of_fit_ref 1.045
_refine_ls_hydrogen_treatment mixed
_refine_ls_matrix_type full
_refine_ls_number_parameters 204
_refine_ls_number_reflns 3390
_refine_ls_number_restraints 0
_refine_ls_restrained_S_all 1.045
_refine_ls_R_factor_all 0.0371
_refine_ls_R_factor_gt 0.0296
_refine_ls_shift/su_max 0.000
_refine_ls_shift/su_mean 0.000
_refine_ls_structure_factor_coef Fsqd
_refine_ls_weighting_details 'calc w=1/[\s^2^(Fo^2^)+(0.0238P)^2^+0.4565P] where P=(Fo^2^+2Fc^2^)/3'
_refine_ls_weighting_scheme calc
_refine_ls_wR_factor_gt 0.0648
_refine_ls_wR_factor_ref 0.0678
_reflns_number_gt 3034
_reflns_number_total 3390
_reflns_threshold_expression I>2\s(I)
_cod_data_source_file xu2730.cif
_cod_data_source_block I
_cod_database_code 2225713
_cod_database_fobs_code 2225713

loop_
_symmetry_equiv_pos_as_xyz
'x, y, z'
'-x, -y, -z'

loop_
_atom_site_type_symbol
_atom_site_label
_atom_site_fract_x
_atom_site_fract_y
_atom_site_fract_z
_atom_site_U_iso_or_equiv
_atom_site_adp_type
_atom_site_calc_flag
_atom_site_refinement_flags
_atom_site_occupancy
_atom_site_disorder_assembly
_atom_site_disorder_group
Ni Ni1 0.0000 0.0000 0.5000 0.00996(8) Uani d S 1 . .
O O1 0.12751(13) 0.01072(11) 0.67419(11) 0.0129(2) Uani d . 1 . .
O O2 -0.11125(14) 0.15789(11) 0.77116(11) 0.0149(2) Uani d . 1 . .
O O3 0.44171(14) 0.33247(11) 0.48634(12) 0.0177(2) Uani d . 1 . .
O O4 0.25984(15) -0.07089(12) 0.41538(12) 0.0136(2) Uani d . 1 . .
H H41 0.342(3) -0.137(2) 0.458(2) 0.034(6) Uiso d . 1 . .
H H42 0.228(3) -0.103(2) 0.345(2) 0.036(6) Uiso d . 1 . .
N N1 -0.00159(16) 0.21391(13) 0.41144(13) 0.0116(2) Uani d . 1 . .
N N2 0.33786(19) 0.55995(15) 0.35530(15) 0.0176(3) Uani d . 1 . .
H H21 0.252(3) 0.628(2) 0.307(2) 0.022(5) Uiso d . 1 . .
H H22 0.425(3) 0.586(2) 0.390(2) 0.024(5) Uiso d . 1 . .
C C1 0.05766(19) 0.09453(16) 0.75988(15) 0.0120(3) Uani d . 1 . .
C C2 0.18258(19) 0.12691(15) 0.85126(15) 0.0121(3) Uani d . 1 . .
C C3 0.3601(2) 0.12032(16) 0.81040(16) 0.0139(3) Uani d . 1 . .
H H3 0.4070 0.0851 0.7302 0.017 Uiso calc R 1 . .
C C4 0.4678(2) 0.16598(16) 0.88863(16) 0.0153(3) Uani d . 1 . .
H H4 0.5855 0.1624 0.8593 0.018 Uiso calc R 1 . .
C C5 0.4019(2) 0.21690(17) 1.00998(17) 0.0162(3) Uani d . 1 . .
C C6 0.2262(2) 0.21841(18) 1.05279(17) 0.0192(3) Uani d . 1 . .
H H6 0.1816 0.2488 1.1356 0.023 Uiso calc R 1 . .
C C7 0.1171(2) 0.17547(17) 0.97424(16) 0.0164(3) Uani d . 1 . .
H H7 -0.0006 0.1790 1.0037 0.020 Uiso calc R 1 . .
C C8 0.5187(2) 0.26752(19) 1.09414(19) 0.0239(4) Uani d . 1 . .
H H8A 0.4556 0.3664 1.1063 0.036 Uiso calc R 1 . .
H H8B 0.6314 0.2651 1.0463 0.036 Uiso calc R 1 . .
H H8C 0.5435 0.2033 1.1834 0.036 Uiso calc R 1 . .
C C9 -0.13817(19) 0.31071(16) 0.33131(16) 0.0140(3) Uani d . 1 . .
H H9 -0.2385 0.2823 0.3163 0.017 Uiso calc R 1 . .
C C10 -0.1356(2) 0.45107(17) 0.27015(17) 0.0169(3) Uani d . 1 . .
H H10 -0.2326 0.5157 0.2153 0.020 Uiso calc R 1 . .
C C11 0.0139(2) 0.49377(16) 0.29208(16) 0.0156(3) Uani d . 1 . .
H H11 0.0188 0.5875 0.2521 0.019 Uiso calc R 1 . .
C C12 0.15612(19) 0.39452(16) 0.37462(15) 0.0121(3) Uani d . 1 . .
C C13 0.14248(19) 0.25568(16) 0.43189(15) 0.0115(3) Uani d . 1 . .
H H13 0.2378 0.1888 0.4869 0.014 Uiso calc R 1 . .
C C14 0.32352(19) 0.42736(16) 0.40920(16) 0.0131(3) Uani d . 1 . .

loop_
_atom_site_aniso_label
_atom_site_aniso_U_11
_atom_site_aniso_U_22
_atom_site_aniso_U_33
_atom_site_aniso_U_12
_atom_site_aniso_U_13
_atom_site_aniso_U_23
Ni1 0.00972(13) 0.00810(13) 0.01255(14) -0.00273(10) -0.00152(9) -0.00267(10)
O1 0.0132(5) 0.0108(5) 0.0144(5) -0.0023(4) -0.0020(4) -0.0036(4)
O2 0.0120(5) 0.0152(5) 0.0175(6) -0.0027(4) -0.0015(4) -0.0050(4)
O3 0.0162(5) 0.0107(5) 0.0257(6) -0.0035(4) -0.0068(4) -0.0016(5)
O4 0.0114(5) 0.0124(5) 0.0163(6) -0.0018(4) -0.0020(4) -0.0038(5)
N1 0.0122(6) 0.0100(6) 0.0128(6) -0.0029(5) -0.0008(5) -0.0035(5)
N2 0.0172(7) 0.0113(6) 0.0254(8) -0.0066(5) -0.0074(6) -0.0003(6)
C1 0.0134(7) 0.0098(7) 0.0124(7) -0.0044(5) -0.0023(5) 0.0010(5)
C2 0.0132(7) 0.0087(6) 0.0133(7) -0.0021(5) -0.0032(5) -0.0007(5)
C3 0.0157(7) 0.0130(7) 0.0124(7) -0.0033(6) -0.0010(5) -0.0028(6)
C4 0.0135(7) 0.0139(7) 0.0179(8) -0.0040(6) -0.0021(6) -0.0014(6)
C5 0.0180(7) 0.0116(7) 0.0182(8) -0.0024(6) -0.0062(6) -0.0027(6)
C6 0.0193(8) 0.0224(8) 0.0162(8) -0.0028(6) -0.0002(6) -0.0101(7)
C7 0.0132(7) 0.0185(8) 0.0167(8) -0.0030(6) -0.0003(6) -0.0046(6)
C8 0.0219(8) 0.0243(9) 0.0285(10) -0.0062(7) -0.0070(7) -0.0111(7)
C9 0.0116(7) 0.0140(7) 0.0173(8) -0.0039(6) -0.0022(6) -0.0045(6)
C10 0.0146(7) 0.0126(7) 0.0207(8) -0.0008(6) -0.0058(6) -0.0003(6)
C11 0.0173(7) 0.0092(7) 0.0199(8) -0.0040(6) -0.0024(6) -0.0013(6)
C12 0.0129(7) 0.0102(7) 0.0138(7) -0.0028(5) -0.0005(5) -0.0050(6)
C13 0.0122(6) 0.0103(7) 0.0120(7) -0.0025(5) -0.0019(5) -0.0030(5)
C14 0.0141(7) 0.0118(7) 0.0142(7) -0.0032(6) 0.0000(5) -0.0053(6)

loop_
_atom_type_symbol
_atom_type_description
_atom_type_scat_dispersion_real
_atom_type_scat_dispersion_imag
_atom_type_scat_source
C C 0.0030 0.0020 'International Tables Vol C Tables 4.2.6.8 and 6.1.1.4'
H H 0.0000 0.0000 'International Tables Vol C Tables 4.2.6.8 and 6.1.1.4'
N N 0.0060 0.0030 'International Tables Vol C Tables 4.2.6.8 and 6.1.1.4'
Ni Ni 0.3390 1.1120 'International Tables Vol C Tables 4.2.6.8 and 6.1.1.4'
O O 0.0110 0.0060 'International Tables Vol C Tables 4.2.6.8 and 6.1.1.4'

loop_
_geom_angle_atom_site_label_1
_geom_angle_atom_site_label_2
_geom_angle_atom_site_label_3
_geom_angle_site_symmetry_1
_geom_angle_site_symmetry_3
_geom_angle
_geom_angle_publ_flag
O1 Ni1 O1 2_556 . 180.0 ?
O1 Ni1 O4 . . 86.71(4) ?
O1 Ni1 O4 2_556 . 93.29(4) ?
O1 Ni1 O4 . 2_556 93.29(4) ?
O1 Ni1 O4 2_556 2_556 86.71(4) ?
O1 Ni1 N1 . . 89.94(4) ?
O1 Ni1 N1 2_556 . 90.06(4) ?
O1 Ni1 N1 . 2_556 90.06(4) ?
O1 Ni1 N1 2_556 2_556 89.94(4) ?
O4 Ni1 O4 2_556 . 180.0 ?
N1 Ni1 O4 . . 86.75(4) ?
N1 Ni1 O4 2_556 . 93.25(4) ?
N1 Ni1 O4 . 2_556 93.25(4) ?
N1 Ni1 O4 2_556 2_556 86.75(4) ?
N1 Ni1 N1 2_556 . 180.0 ?
C1 O1 Ni1 . . 125.51(9) ?
Ni1 O4 H41 . . 122.0(15) ?
Ni1 O4 H42 . . 97.1(14) ?
H42 O4 H41 . . 108(2) ?
C9 N1 Ni1 . . 123.09(10) ?
C13 N1 Ni1 . . 118.67(10) ?
C13 N1 C9 . . 118.21(12) ?
C14 N2 H21 . . 122.3(13) ?
C14 N2 H22 . . 117.1(12) ?
H21 N2 H22 . . 118.3(18) ?
O1 C1 C2 . . 118.42(13) ?
O2 C1 O1 . . 124.67(14) ?
O2 C1 C2 . . 116.86(13) ?
C3 C2 C1 . . 121.08(13) ?
C3 C2 C7 . . 118.83(14) ?
C7 C2 C1 . . 119.91(13) ?
C2 C3 H3 . . 119.8 ?
C4 C3 C2 . . 120.46(14) ?
C4 C3 H3 . . 119.8 ?
C3 C4 H4 . . 119.6 ?
C5 C4 C3 . . 120.87(14) ?
C5 C4 H4 . . 119.6 ?
C4 C5 C6 . . 118.33(14) ?
C4 C5 C8 . . 120.73(14) ?
C6 C5 C8 . . 120.93(14) ?
C5 C6 H6 . . 119.4 ?
C7 C6 C5 . . 121.11(14) ?
C7 C6 H6 . . 119.4 ?
C2 C7 H7 . . 119.8 ?
C6 C7 C2 . . 120.34(14) ?
C6 C7 H7 . . 119.8 ?
C5 C8 H8A . . 109.5 ?
C5 C8 H8B . . 109.5 ?
C5 C8 H8C . . 109.5 ?
H8A C8 H8B . . 109.5 ?
H8A C8 H8C . . 109.5 ?
H8B C8 H8C . . 109.5 ?
N1 C9 C10 . . 122.60(14) ?
N1 C9 H9 . . 118.7 ?
C10 C9 H9 . . 118.7 ?
C9 C10 C11 . . 118.88(14) ?
C9 C10 H10 . . 120.6 ?
C11 C10 H10 . . 120.6 ?
C10 C11 C12 . . 119.04(14) ?
C10 C11 H11 . . 120.5 ?
C12 C11 H11 . . 120.5 ?
C11 C12 C13 . . 118.29(13) ?
C11 C12 C14 . . 124.54(13) ?
C13 C12 C14 . . 117.16(13) ?
N1 C13 C12 . . 122.98(13) ?
N1 C13 H13 . . 118.5 ?
C12 C13 H13 . . 118.5 ?
O3 C14 N2 . . 122.43(14) ?
O3 C14 C12 . . 119.86(13) ?
N2 C14 C12 . . 117.70(13) ?

loop_
_geom_bond_atom_site_label_1
_geom_bond_atom_site_label_2
_geom_bond_site_symmetry_2
_geom_bond_distance
_geom_bond_publ_flag
Ni1 O1 . 2.0621(10) yes
Ni1 O1 2_556 2.0621(10) ?
Ni1 O4 2_556 2.0870(10) ?
Ni1 O4 . 2.0870(10) yes
Ni1 N1 . 2.0859(12) yes
Ni1 N1 2_556 2.0859(12) ?
O1 C1 . 1.2678(17) ?
O2 C1 . 1.2654(17) ?
O3 C14 . 1.2392(18) ?
O4 H41 . 0.81(2) ?
O4 H42 . 0.88(2) ?
N1 C9 . 1.3421(19) ?
N1 C13 . 1.3386(18) ?
N2 C14 . 1.3294(19) ?
N2 H21 . 0.86(2) ?
N2 H22 . 0.89(2) ?
C1 C2 . 1.500(2) ?
C2 C3 . 1.392(2) ?
C3 H3 . 0.9300 ?
C4 C3 . 1.389(2) ?
C4 C5 . 1.389(2) ?
C4 H4 . 0.9300 ?
C5 C6 . 1.394(2) ?
C5 C8 . 1.509(2) ?
C6 H6 . 0.9300 ?
C7 C2 . 1.393(2) ?
C7 C6 . 1.383(2) ?
C7 H7 . 0.9300 ?
C8 H8A . 0.9600 ?
C8 H8B . 0.9600 ?
C8 H8C . 0.9600 ?
C9 C10 . 1.383(2) ?
C9 H9 . 0.9300 ?
C10 H10 . 0.9300 ?
C11 C10 . 1.388(2) ?
C11 H11 . 0.9300 ?
C12 C11 . 1.388(2) ?
C12 C13 . 1.390(2) ?
C13 H13 . 0.9300 ?
C14 C12 . 1.500(2) ?

loop_
_geom_hbond_atom_site_label_D
_geom_hbond_atom_site_label_H
_geom_hbond_atom_site_label_A
_geom_hbond_site_symmetry_A
_geom_hbond_distance_DH
_geom_hbond_distance_HA
_geom_hbond_distance_DA
_geom_hbond_angle_DHA
_geom_hbond_publ_flag
N2 H21 O2 2_566 0.86(2) 2.037(19) 2.8333(18) 153.4(19) yes
N2 H22 O3 2_666 0.90(2) 2.05(2) 2.9192(19) 161.5(18) yes
O4 H41 O3 2_656 0.81(2) 2.10(2) 2.8864(16) 162.9(19) yes
O4 H42 O2 2_556 0.89(2) 1.75(2) 2.6240(16) 165(2) yes
C6 H6 Cg2 1_556 0.93 2.65 3.5737(18) 171 yes

loop_
_geom_torsion_atom_site_label_1
_geom_torsion_atom_site_label_2
_geom_torsion_atom_site_label_3
_geom_torsion_atom_site_label_4
_geom_torsion_site_symmetry_1
_geom_torsion_site_symmetry_2
_geom_torsion_site_symmetry_3
_geom_torsion_site_symmetry_4
_geom_torsion
_geom_torsion_publ_flag
O4 Ni1 O1 C1 . . . . 153.43(11) ?
O4 Ni1 O1 C1 2_556 . . . -26.57(11) ?
N1 Ni1 O1 C1 . . . . 66.68(11) ?
N1 Ni1 O1 C1 2_556 . . . -113.32(11) ?
O1 Ni1 N1 C9 . . . . -144.39(11) ?
O1 Ni1 N1 C9 2_556 . . . 35.61(11) ?
O1 Ni1 N1 C13 . . . . 37.62(11) ?
O1 Ni1 N1 C13 2_556 . . . -142.38(11) ?
O4 Ni1 N1 C9 . . . . 128.90(12) ?
O4 Ni1 N1 C9 2_556 . . . -51.10(12) ?
O4 Ni1 N1 C13 . . . . -49.10(11) ?
O4 Ni1 N1 C13 2_556 . . . 130.90(11) ?
Ni1 O1 C1 O2 . . . . 17.6(2) ?
Ni1 O1 C1 C2 . . . . -159.77(9) ?
Ni1 N1 C9 C10 . . . . -178.28(11) ?
C13 N1 C9 C10 . . . . -0.3(2) ?
Ni1 N1 C13 C12 . . . . 178.46(11) ?
C9 N1 C13 C12 . . . . 0.4(2) ?
O1 C1 C2 C3 . . . . 26.1(2) ?
O1 C1 C2 C7 . . . . -158.94(14) ?
O2 C1 C2 C3 . . . . -151.54(14) ?
O2 C1 C2 C7 . . . . 23.4(2) ?
C1 C2 C3 C4 . . . . 172.95(13) ?
C7 C2 C3 C4 . . . . -2.1(2) ?
C5 C4 C3 C2 . . . . 1.0(2) ?
C3 C4 C5 C6 . . . . 1.2(2) ?
C3 C4 C5 C8 . . . . -179.53(14) ?
C4 C5 C6 C7 . . . . -2.3(2) ?
C8 C5 C6 C7 . . . . 178.42(15) ?
C6 C7 C2 C1 . . . . -174.10(14) ?
C6 C7 C2 C3 . . . . 1.0(2) ?
C2 C7 C6 C5 . . . . 1.2(2) ?
N1 C9 C10 C11 . . . . 0.1(2) ?
C12 C11 C10 C9 . . . . 0.0(2) ?
C13 C12 C11 C10 . . . . 0.1(2) ?
C14 C12 C11 C10 . . . . -178.64(14) ?
C11 C12 C13 N1 . . . . -0.3(2) ?
C14 C12 C13 N1 . . . . 178.56(13) ?
O3 C14 C12 C11 . . . . 178.48(14) ?
O3 C14 C12 C13 . . . . -0.3(2) ?
N2 C14 C12 C11 . . . . -1.1(2) ?
N2 C14 C12 C13 . . . . -179.83(13) ?
